data_7236336
loop_
_publ_author_name
'Tang, Yongxing'
'He, Chunlin'
'Imler, Gregory H.'
'Parrish, Damon A.'
'Shreeve, Jean'ne M.'

_publ_section_title
;
 Design and synthesis of N-methylene-C linked tetrazole and
 nitramino-1,2,4-triazole: an approach to promising energetic materials
;
_journal_issue 36
_journal_name_full 'Journal of Materials Chemistry A'
_journal_page_first 13923
_journal_paper_doi 10.1039/C6TA05057C
_journal_volume 4
_journal_year 2016
_chemical_formula_moiety '(C4 H3 N11 O4), 2(H5 N2), 0.5(H2O)'
_chemical_formula_sum 'C4 H14 N15 O4.5'
_chemical_formula_weight 344.30
_space_group_crystal_system orthorhombic
_space_group_IT_number 33
_space_group_name_Hall 'P 2c -2n'
_space_group_name_H-M_alt 'P n a 21'
_atom_sites_solution_hydrogens mixed
_audit_creation_method SHELXL-2014/7
_audit_update_record
;
2016-05-17 deposited with the CCDC.
2016-08-19 downloaded from the CCDC.
;
_cell_angle_alpha 90
_cell_angle_beta 90
_cell_angle_gamma 90
_cell_formula_units_Z 8
_cell_length_a 16.6803(14)
_cell_length_b 3.7404(3)
_cell_length_c 42.897(4)
_cell_measurement_reflns_used 8438
_cell_measurement_temperature 150(2)
_cell_measurement_theta_max 68.7145
_cell_measurement_theta_min 4.1225
_cell_volume 2676.4(4)
_computing_cell_refinement 'Bruker APEX3 v2015.5-2 (Bruker, 2015)'
_computing_data_collection 'Bruker APEX3 v2015.5-2 (Bruker, 2015)'
_computing_data_reduction
;
Bruker SAINT v8.34A (Bruker, 2013), Bruker XPREP v2014/2 (Bruker, 2014)
;
_computing_molecular_graphics 'Bruker SHELXTL v2014/7 (Bruker, 2014)'
_computing_publication_material 'Bruker SHELXTL v2014/7 (Bruker, 2014)'
_computing_structure_refinement 'SHELXL-2014/7 (Sheldrick, 2014)'
_computing_structure_solution 'Bruker SHELXTL v2014/7 (Bruker, 2014)'
_diffrn_ambient_temperature 150(2)
_diffrn_measured_fraction_theta_full 0.960
_diffrn_measured_fraction_theta_max 0.957
_diffrn_measurement_device 'Bruker PLATINUM 135 CCD'
_diffrn_measurement_method '\w scans'
_diffrn_radiation_monochromator 'Helios optics'
_diffrn_radiation_source 'rotating anode'
_diffrn_radiation_type CuK\a
_diffrn_radiation_wavelength 1.54178
_diffrn_reflns_av_R_equivalents 0.0526
_diffrn_reflns_av_unetI/netI 0.0516
_diffrn_reflns_Laue_measured_fraction_full 0.960
_diffrn_reflns_Laue_measured_fraction_max 0.957
_diffrn_reflns_limit_h_max 20
_diffrn_reflns_limit_h_min -20
_diffrn_reflns_limit_k_max 3
_diffrn_reflns_limit_k_min -4
_diffrn_reflns_limit_l_max 48
_diffrn_reflns_limit_l_min -41
_diffrn_reflns_number 12868
_diffrn_reflns_point_group_measured_fraction_full 0.833
_diffrn_reflns_point_group_measured_fraction_max 0.829
_diffrn_reflns_theta_full 67.679
_diffrn_reflns_theta_max 68.228
_diffrn_reflns_theta_min 2.060
_exptl_absorpt_coefficient_mu 1.295
_exptl_absorpt_correction_T_max 0.7531
_exptl_absorpt_correction_T_min 0.5874
_exptl_absorpt_correction_type multi-scan
_exptl_absorpt_process_details 'SADABS v2014/5 (Bruker, 2008)'
_exptl_crystal_colour 'clear white'
_exptl_crystal_density_diffrn 1.709
_exptl_crystal_description needle
_exptl_crystal_F_000 1432
_exptl_crystal_size_max 0.160
_exptl_crystal_size_mid 0.050
_exptl_crystal_size_min 0.030
_refine_diff_density_max 0.545
_refine_diff_density_min -0.348
_refine_diff_density_rms 0.082
_refine_ls_extinction_method none
_refine_ls_goodness_of_fit_ref 1.076
_refine_ls_hydrogen_treatment mixed
_refine_ls_matrix_type full
_refine_ls_number_parameters 458
_refine_ls_number_reflns 4085
_refine_ls_number_restraints 16
_refine_ls_restrained_S_all 1.074
_refine_ls_R_factor_all 0.0510
_refine_ls_R_factor_gt 0.0493
_refine_ls_shift/su_max 0.000
_refine_ls_shift/su_mean 0.000
_refine_ls_structure_factor_coef Fsqd
_refine_ls_weighting_details 'w=1/[\s^2^(Fo^2^)+(0.0900P)^2^+0.8014P] where P=(Fo^2^+2Fc^2^)/3'
_refine_ls_weighting_scheme calc
_refine_ls_wR_factor_gt 0.1281
_refine_ls_wR_factor_ref 0.1299
_reflns_Friedel_coverage 0.707
_reflns_Friedel_fraction_full 0.702
_reflns_Friedel_fraction_max 0.697
_reflns_number_gt 3906
_reflns_number_total 4085
_reflns_threshold_expression 'I > 2\s(I)'
_cod_data_source_file c6ta05057c2.cif
_cod_data_source_block shrv411
_cod_original_formula_sum 'C4 H14 N15 O4.50'
_cod_database_code 7236336
_shelx_shelxl_version_number 2014/7
_shelx_space_group_comment
;
The symmetry employed for this shelxl refinement is uniquely defined
by the following loop, which should always be used as a source of
symmetry information in preference to the above space-group names.
They are only intended as comments.
;
_shelx_estimated_absorpt_t_min 0.820
_shelx_estimated_absorpt_t_max 0.962

loop_
_space_group_symop_operation_xyz
'x, y, z'
'-x, -y, z+1/2'
'-x+1/2, y+1/2, z+1/2'
'x+1/2, -y+1/2, z'

loop_
_atom_site_label
_atom_site_type_symbol
_atom_site_fract_x
_atom_site_fract_y
_atom_site_fract_z
_atom_site_U_iso_or_equiv
_atom_site_adp_type
_atom_site_occupancy
_atom_site_site_symmetry_order
_atom_site_calc_flag
_atom_site_refinement_flags_posn
_atom_site_refinement_flags_adp
O1 O 0.66361(19) 0.0509(10) 0.06102(9) 0.0230(8) Uani 1 1 d . .
O2 O 0.69176(18) 0.0335(8) 0.01155(8) 0.0146(7) Uani 1 1 d . .
N3 N 0.7105(2) 0.1188(9) 0.03897(9) 0.0118(8) Uani 1 1 d . .
N4 N 0.7799(2) 0.2789(10) 0.04298(10) 0.0108(8) Uani 1 1 d . .
C5 C 0.7978(2) 0.3861(10) 0.07293(11) 0.0102(9) Uani 1 1 d . .
N6 N 0.7573(2) 0.3509(11) 0.09952(9) 0.0114(8) Uani 1 1 d . .
H6 H 0.7107 0.2427 0.1013 0.014 Uiso 1 1 calc R U
N7 N 0.7982(2) 0.5066(10) 0.12358(9) 0.0128(8) Uani 1 1 d . .
C8 C 0.8629(2) 0.6306(11) 0.10932(11) 0.0098(9) Uani 1 1 d . .
N9 N 0.8663(2) 0.5638(9) 0.07830(10) 0.0121(8) Uani 1 1 d . .
C10 C 0.9246(3) 0.8447(12) 0.12623(12) 0.0123(9) Uani 1 1 d . .
H10A H 0.9407 1.0487 0.1129 0.015 Uiso 1 1 calc R U
H10B H 0.9002 0.9436 0.1454 0.015 Uiso 1 1 calc R U
N11 N 0.9972(2) 0.6418(9) 0.13493(10) 0.0109(8) Uani 1 1 d . .
N12 N 1.0611(2) 0.6286(10) 0.11574(10) 0.0139(8) Uani 1 1 d . .
N13 N 1.1151(2) 0.4509(11) 0.13044(10) 0.0164(8) Uani 1 1 d . .
N14 N 1.0891(2) 0.3438(11) 0.15929(10) 0.0146(8) Uani 1 1 d . .
C15 C 1.0145(3) 0.4686(11) 0.16185(11) 0.0119(9) Uani 1 1 d . .
N16 N 0.9542(2) 0.4516(10) 0.18312(10) 0.0141(8) Uani 1 1 d . .
N17 N 0.9699(2) 0.2754(11) 0.20913(11) 0.0148(9) Uani 1 1 d . .
O18 O 0.9120(2) 0.2662(9) 0.22873(10) 0.0183(9) Uani 1 1 d . .
O19 O 1.0348(2) 0.1341(11) 0.21530(9) 0.0263(9) Uani 1 1 d . .
O20 O 0.40771(19) 0.5531(10) 0.42475(9) 0.0218(8) Uani 1 1 d . .
O21 O 0.43586(19) 0.5384(9) 0.47437(8) 0.0168(7) Uani 1 1 d . .
N22 N 0.4548(2) 0.6237(9) 0.44660(10) 0.0123(8) Uani 1 1 d . .
N23 N 0.5241(2) 0.7838(10) 0.44326(11) 0.0133(8) Uani 1 1 d . .
C24 C 0.5421(2) 0.8923(11) 0.41286(12) 0.0113(9) Uani 1 1 d . .
N25 N 0.5014(2) 0.8527(10) 0.38586(9) 0.0115(8) Uani 1 1 d . .
H25 H 0.4552 0.7415 0.3839 0.014 Uiso 1 1 calc R U
N26 N 0.5421(2) 1.0090(10) 0.36215(10) 0.0136(8) Uani 1 1 d . .
C27 C 0.6063(2) 1.1354(11) 0.37634(11) 0.0100(9) Uani 1 1 d . .
N28 N 0.6098(2) 1.0718(9) 0.40743(10) 0.0121(8) Uani 1 1 d . .
C29 C 0.6684(2) 1.3489(12) 0.35949(11) 0.0120(9) Uani 1 1 d . .
H29A H 0.6440 1.4457 0.3402 0.014 Uiso 1 1 calc R U
H29B H 0.6836 1.5548 0.3727 0.014 Uiso 1 1 calc R U
N30 N 0.7410(2) 1.1555(10) 0.35107(10) 0.0107(8) Uani 1 1 d . .
N31 N 0.8041(2) 1.1349(11) 0.37078(10) 0.0150(9) Uani 1 1 d . .
N32 N 0.8591(2) 0.9619(10) 0.35582(10) 0.0160(9) Uani 1 1 d . .
N33 N 0.8344(2) 0.8638(10) 0.32673(9) 0.0138(8) Uani 1 1 d . .
C34 C 0.7595(3) 0.9865(10) 0.32425(11) 0.0105(9) Uani 1 1 d . .
N35 N 0.7002(2) 0.9716(10) 0.30205(10) 0.0149(9) Uani 1 1 d . .
N36 N 0.7176(2) 0.7989(10) 0.27561(11) 0.0154(9) Uani 1 1 d . .
O37 O 0.6613(2) 0.7841(11) 0.25650(11) 0.0229(9) Uani 1 1 d . .
O38 O 0.78297(19) 0.6600(11) 0.26994(9) 0.0245(8) Uani 1 1 d . .
N39 N 0.7634(2) 0.0468(9) 0.46548(10) 0.0142(8) Uani 1 1 d . .
H39A H 0.8143 0.0483 0.4732 0.021 Uiso 1 1 calc R U
H39B H 0.7524 -0.1723 0.4573 0.021 Uiso 1 1 calc R U
H39C H 0.7282 0.0955 0.4811 0.021 Uiso 1 1 calc R U
N40 N 0.7562(2) 0.3158(10) 0.44135(11) 0.0140(8) Uani 1 1 d D .
H40A H 0.7085(15) 0.282(16) 0.4316(11) 0.021 Uiso 1 1 d D U
H40B H 0.796(2) 0.259(16) 0.4274(10) 0.021 Uiso 1 1 d D U
N41 N 0.7074(2) 0.3394(11) 0.20558(11) 0.0160(9) Uani 1 1 d . .
H41A H 0.7310 0.1206 0.2067 0.024 Uiso 1 1 calc R U
H41B H 0.6650 0.3296 0.1922 0.024 Uiso 1 1 calc R U
H41C H 0.6898 0.4050 0.2248 0.024 Uiso 1 1 calc R U
N42 N 0.7651(2) 0.5999(11) 0.19437(10) 0.0167(8) Uani 1 1 d D .
H42A H 0.775(3) 0.554(16) 0.1738(4) 0.025 Uiso 1 1 d D U
H42B H 0.809(2) 0.529(15) 0.2052(10) 0.025 Uiso 1 1 d D U
N43 N 0.4529(2) 0.7715(10) 0.27994(11) 0.0155(9) Uani 1 1 d . .
H43A H 0.4099 0.7697 0.2929 0.023 Uiso 1 1 calc R U
H43B H 0.4763 0.5516 0.2798 0.023 Uiso 1 1 calc R U
H43C H 0.4366 0.8279 0.2603 0.023 Uiso 1 1 calc R U
N44 N 0.5112(2) 1.0387(12) 0.29078(11) 0.0200(9) Uani 1 1 d D .
H44A H 0.5610(17) 0.985(16) 0.2832(12) 0.030 Uiso 1 1 d D U
H44B H 0.512(3) 0.997(17) 0.3118(4) 0.030 Uiso 1 1 d D U
N45 N 0.0187(2) 0.5497(10) 0.02064(10) 0.0147(8) Uani 1 1 d . .
H45A H 0.0671 0.5696 0.0110 0.022 Uiso 1 1 calc R U
H45B H -0.0212 0.5814 0.0064 0.022 Uiso 1 1 calc R U
H45C H 0.0143 0.3287 0.0293 0.022 Uiso 1 1 calc R U
N46 N 0.0123(2) 0.8181(10) 0.04465(11) 0.0136(8) Uani 1 1 d D .
H46A H 0.0559(19) 0.736(15) 0.0552(11) 0.020 Uiso 1 1 d D U
H46B H -0.0327(18) 0.764(15) 0.0557(11) 0.020 Uiso 1 1 d D U
O47 O 0.6219(2) 0.4055(8) 0.49296(11) 0.0199(6) Uani 1 1 d D .
H47B H 0.604(3) 0.548(13) 0.4801(12) 0.030 Uiso 1 1 d D U
H47A H 0.646(3) 0.528(14) 0.5059(11) 0.030 Uiso 1 1 d D U

loop_
_atom_site_aniso_label
_atom_site_aniso_U_11
_atom_site_aniso_U_22
_atom_site_aniso_U_33
_atom_site_aniso_U_23
_atom_site_aniso_U_13
_atom_site_aniso_U_12
O1 0.0166(15) 0.038(2) 0.014(2) -0.0053(16) 0.0037(13) -0.0100(15)
O2 0.0170(15) 0.0182(15) 0.0086(19) -0.0036(13) -0.0017(12) -0.0006(13)
N3 0.0141(17) 0.0098(16) 0.012(2) -0.0023(15) 0.0010(14) -0.0005(15)
N4 0.0121(17) 0.0148(17) 0.006(2) -0.0004(15) 0.0012(16) 0.0007(14)
C5 0.0096(18) 0.0060(17) 0.015(3) -0.0007(18) 0.0001(17) 0.0026(15)
N6 0.0070(15) 0.0174(18) 0.010(2) -0.0011(15) -0.0020(13) -0.0019(16)
N7 0.0124(17) 0.0148(18) 0.011(2) -0.0026(15) -0.0024(14) -0.0002(14)
C8 0.0112(19) 0.0084(19) 0.010(3) 0.0026(17) -0.0012(16) 0.0049(16)
N9 0.0125(16) 0.0108(15) 0.013(2) 0.0015(15) -0.0013(14) -0.0014(14)
C10 0.0117(18) 0.0080(18) 0.017(3) -0.0027(18) -0.0025(17) 0.0022(18)
N11 0.0089(16) 0.0123(16) 0.012(2) 0.0011(15) -0.0007(14) -0.0006(15)
N12 0.0134(17) 0.0184(19) 0.010(2) -0.0002(16) 0.0016(15) -0.0021(16)
N13 0.0136(17) 0.0202(18) 0.015(2) -0.0006(16) 0.0026(16) 0.0033(15)
N14 0.0120(18) 0.0198(18) 0.012(2) -0.0039(18) 0.0018(14) 0.0018(16)
C15 0.0114(18) 0.0097(18) 0.015(3) -0.0046(17) -0.0026(17) -0.0006(17)
N16 0.0138(17) 0.0166(18) 0.012(2) -0.0009(15) 0.0003(15) 0.0030(15)
N17 0.012(2) 0.024(2) 0.009(2) 0.0012(17) 0.0003(18) 0.0022(16)
O18 0.0156(17) 0.0294(19) 0.010(2) 0.0002(14) 0.0041(14) 0.0021(13)
O19 0.0162(17) 0.042(2) 0.020(2) 0.0089(18) -0.0009(14) 0.0110(17)
O20 0.0185(16) 0.036(2) 0.0108(19) 0.0022(16) -0.0054(13) -0.0138(15)
O21 0.0183(14) 0.0233(16) 0.0090(18) 0.0039(13) 0.0044(13) -0.0004(13)
N22 0.0111(16) 0.0154(18) 0.010(2) -0.0029(16) 0.0016(14) 0.0023(14)
N23 0.0105(18) 0.0175(17) 0.012(2) -0.0011(15) 0.0030(18) 0.0005(15)
C24 0.0103(19) 0.011(2) 0.013(2) -0.0018(18) 0.0029(16) 0.0033(16)
N25 0.0112(17) 0.0137(17) 0.010(2) 0.0034(14) -0.0010(14) -0.0028(15)
N26 0.0122(16) 0.0180(18) 0.011(2) 0.0003(15) 0.0024(14) 0.0001(15)
C27 0.0112(18) 0.0098(19) 0.009(2) -0.0011(18) 0.0004(17) 0.0047(16)
N28 0.0094(16) 0.0107(16) 0.016(2) 0.0015(15) 0.0004(14) 0.0014(14)
C29 0.014(2) 0.0119(18) 0.010(3) -0.0044(18) 0.0035(17) 0.0000(18)
N30 0.0120(17) 0.0126(16) 0.008(2) 0.0018(15) -0.0002(14) -0.0021(15)
N31 0.0137(17) 0.0149(18) 0.016(3) 0.0019(17) -0.0009(15) 0.0011(15)
N32 0.0152(18) 0.0207(18) 0.012(2) -0.0028(16) -0.0012(15) 0.0009(16)
N33 0.0134(18) 0.0166(18) 0.011(2) -0.0033(17) 0.0000(15) 0.0013(16)
C34 0.0103(19) 0.0091(18) 0.012(2) 0.0028(16) 0.0035(17) 0.0004(16)
N35 0.0148(18) 0.0179(18) 0.012(2) -0.0033(16) 0.0017(15) 0.0010(15)
N36 0.0123(18) 0.0204(19) 0.014(3) 0.0004(17) 0.0010(18) 0.0011(15)
O37 0.0170(18) 0.037(2) 0.015(2) -0.0073(15) -0.0041(15) 0.0014(15)
O38 0.0170(16) 0.0366(19) 0.020(2) -0.0112(17) 0.0015(14) 0.0033(16)
N39 0.0203(17) 0.0095(16) 0.013(2) -0.0023(15) -0.0003(16) -0.0002(15)
N40 0.0130(18) 0.0151(17) 0.014(2) 0.0013(16) 0.0012(16) -0.0015(15)
N41 0.0137(18) 0.0180(18) 0.016(3) -0.0043(17) 0.0010(15) -0.0039(15)
N42 0.0155(17) 0.0218(19) 0.013(2) -0.0004(16) 0.0015(15) -0.0036(16)
N43 0.0142(18) 0.0202(19) 0.012(2) 0.0015(16) 0.0005(15) -0.0030(15)
N44 0.0141(18) 0.025(2) 0.021(2) -0.0002(17) -0.0024(16) -0.0040(17)
N45 0.0174(18) 0.0121(17) 0.014(2) 0.0012(16) 0.0001(16) -0.0006(16)
N46 0.0126(17) 0.0163(17) 0.012(2) 0.0003(16) 0.0013(16) 0.0022(16)
O47 0.0170(13) 0.0241(14) 0.0186(18) -0.0020(18) -0.0011(11) 0.0028(16)

loop_
_atom_type_symbol
_atom_type_description
_atom_type_scat_dispersion_real
_atom_type_scat_dispersion_imag
_atom_type_scat_source
C C 0.0181 0.0091 'International Tables Vol C Tables 4.2.6.8 and 6.1.1.4'
N N 0.0311 0.0180 'International Tables Vol C Tables 4.2.6.8 and 6.1.1.4'
O O 0.0492 0.0322 'International Tables Vol C Tables 4.2.6.8 and 6.1.1.4'
H H 0.0000 0.0000 'International Tables Vol C Tables 4.2.6.8 and 6.1.1.4'

loop_
_geom_angle_atom_site_label_1
_geom_angle_atom_site_label_2
_geom_angle_atom_site_label_3
_geom_angle
O1 N3 O2 120.0(4)
O1 N3 N4 122.9(4)
O2 N3 N4 117.2(4)
N3 N4 C5 116.5(4)
N6 C5 N9 109.5(4)
N6 C5 N4 131.2(4)
N9 C5 N4 119.2(4)
C5 N6 N7 110.5(4)
C5 N6 H6 124.7
N7 N6 H6 124.7
C8 N7 N6 102.0(4)
N7 C8 N9 115.1(4)
N7 C8 C10 121.7(4)
N9 C8 C10 123.2(4)
C5 N9 C8 102.9(4)
N11 C10 C8 114.4(4)
N11 C10 H10A 108.7
C8 C10 H10A 108.7
N11 C10 H10B 108.7
C8 C10 H10B 108.7
H10A C10 H10B 107.6
N12 N11 C15 109.6(3)
N12 N11 C10 120.8(4)
C15 N11 C10 129.4(4)
N13 N12 N11 105.9(4)
N12 N13 N14 111.9(4)
C15 N14 N13 105.5(4)
N14 C15 N11 107.2(4)
N14 C15 N16 136.8(5)
N11 C15 N16 115.9(4)
N17 N16 C15 116.3(4)
O19 N17 O18 120.6(4)
O19 N17 N16 124.7(4)
O18 N17 N16 114.7(4)
O20 N22 O21 119.5(4)
O20 N22 N23 124.6(4)
O21 N22 N23 115.8(4)
N22 N23 C24 115.1(4)
N28 C24 N25 109.3(4)
N28 C24 N23 119.4(4)
N25 C24 N23 131.3(4)
C24 N25 N26 110.2(3)
C24 N25 H25 124.9
N26 N25 H25 124.9
C27 N26 N25 102.3(4)
N26 C27 N28 115.3(4)
N26 C27 C29 122.0(4)
N28 C27 C29 122.6(4)
C24 N28 C27 102.8(4)
N30 C29 C27 115.5(4)
N30 C29 H29A 108.4
C27 C29 H29A 108.4
N30 C29 H29B 108.4
C27 C29 H29B 108.4
H29A C29 H29B 107.5
C34 N30 N31 109.2(3)
C34 N30 C29 129.4(4)
N31 N30 C29 121.4(4)
N32 N31 N30 105.7(4)
N31 N32 N33 111.9(4)
C34 N33 N32 105.3(4)
N33 C34 N30 107.9(4)
N33 C34 N35 135.6(4)
N30 C34 N35 116.4(4)
N36 N35 C34 116.8(4)
O38 N36 O37 121.2(5)
O38 N36 N35 124.3(4)
O37 N36 N35 114.5(4)
N40 N39 H39A 109.5
N40 N39 H39B 109.5
H39A N39 H39B 109.5
N40 N39 H39C 109.5
H39A N39 H39C 109.5
H39B N39 H39C 109.5
N39 N40 H40A 108(4)
N39 N40 H40B 104(4)
H40A N40 H40B 107(3)
N42 N41 H41A 109.5
N42 N41 H41B 109.5
H41A N41 H41B 109.5
N42 N41 H41C 109.5
H41A N41 H41C 109.5
H41B N41 H41C 109.5
N41 N42 H42A 108(4)
N41 N42 H42B 100(4)
H42A N42 H42B 107(3)
N44 N43 H43A 109.5
N44 N43 H43B 109.5
H43A N43 H43B 109.5
N44 N43 H43C 109.5
H43A N43 H43C 109.5
H43B N43 H43C 109.5
N43 N44 H44A 110(4)
N43 N44 H44B 102(4)
H44A N44 H44B 108(3)
N46 N45 H45A 109.5
N46 N45 H45B 109.5
H45A N45 H45B 109.5
N46 N45 H45C 109.5
H45A N45 H45C 109.5
H45B N45 H45C 109.5
N45 N46 H46A 94(4)
N45 N46 H46B 106(4)
H46A N46 H46B 109(3)
H47B O47 H47A 105(3)

loop_
_geom_bond_atom_site_label_1
_geom_bond_atom_site_label_2
_geom_bond_distance
O1 N3 1.254(5)
O2 N3 1.258(5)
N3 N4 1.314(5)
N4 C5 1.378(7)
C5 N6 1.332(6)
C5 N9 1.343(6)
N6 N7 1.368(5)
N6 H6 0.8800
N7 C8 1.324(6)
C8 N9 1.355(6)
C8 C10 1.493(6)
C10 N11 1.477(6)
C10 H10A 0.9900
C10 H10B 0.9900
N11 N12 1.347(5)
N11 C15 1.355(7)
N12 N13 1.285(6)
N13 N14 1.371(6)
N14 C15 1.334(6)
C15 N16 1.359(6)
N16 N17 1.322(6)
N17 O19 1.232(5)
N17 O18 1.281(6)
O20 N22 1.251(5)
O21 N22 1.273(5)
N22 N23 1.310(5)
N23 C24 1.398(7)
C24 N28 1.335(6)
C24 N25 1.350(6)
N25 N26 1.355(6)
N25 H25 0.8800
N26 C27 1.320(6)
C27 N28 1.356(6)
C27 C29 1.494(6)
C29 N30 1.456(6)
C29 H29A 0.9900
C29 H29B 0.9900
N30 C34 1.349(6)
N30 N31 1.352(5)
N31 N32 1.294(6)
N32 N33 1.365(6)
N33 C34 1.335(6)
C34 N35 1.374(6)
N35 N36 1.337(6)
N36 O38 1.232(5)
N36 O37 1.248(6)
N39 N40 1.448(6)
N39 H39A 0.9100
N39 H39B 0.9100
N39 H39C 0.9100
N40 H40A 0.908(14)
N40 H40B 0.915(14)
N41 N42 1.452(6)
N41 H41A 0.9100
N41 H41B 0.9100
N41 H41C 0.9100
N42 H42A 0.915(14)
N42 H42B 0.913(14)
N43 N44 1.469(6)
N43 H43A 0.9100
N43 H43B 0.9100
N43 H43C 0.9100
N44 H44A 0.915(14)
N44 H44B 0.914(14)
N45 N46 1.442(6)
N45 H45A 0.9100
N45 H45B 0.9100
N45 H45C 0.9100
N46 H46A 0.909(14)
N46 H46B 0.910(14)
O47 H47B 0.822(14)
O47 H47A 0.823(14)

loop_
_geom_hbond_atom_site_label_D
_geom_hbond_atom_site_label_H
_geom_hbond_atom_site_label_A
_geom_hbond_distance_DH
_geom_hbond_distance_HA
_geom_hbond_distance_DA
_geom_hbond_angle_DHA
_geom_hbond_site_symmetry_A
N6 H6 O1 0.88 2.03 2.535(5) 115.3 .
N6 H6 N13 0.88 2.15 2.943(5) 149.5 4_455
N25 H25 O20 0.88 2.05 2.546(5) 115.0 .
N25 H25 N32 0.88 2.15 2.946(5) 151.0 4_465
N39 H39A O21 0.91 2.05 2.919(5) 158.0 4
N39 H39A N22 0.91 2.69 3.354(5) 131.1 4
N39 H39C O47 0.91 2.18 2.960(5) 143.6 .
N40 H40A N28 0.908(14) 2.10(2) 2.985(6) 165(5) 1_545
N40 H40B O20 0.915(14) 2.21(4) 2.966(5) 140(5) 4
N40 H40B N31 0.915(14) 2.47(4) 3.203(6) 137(4) 1_545
N41 H41B N14 0.91 2.00 2.881(6) 161.2 4_455
N41 H41B O19 0.91 2.39 2.911(5) 116.2 4_455
N41 H41C N36 0.91 2.67 3.465(6) 146.4 .
N41 H41C O37 0.91 2.02 2.851(7) 151.1 .
N41 H41C O38 0.91 2.66 3.263(6) 124.7 .
N42 H42A N7 0.915(14) 2.195(16) 3.106(6) 174(5) .
N42 H42B N16 0.913(14) 2.61(5) 3.238(5) 127(4) .
N42 H42B O18 0.913(14) 2.216(18) 3.120(6) 170(5) .
N43 H43A N33 0.91 1.98 2.863(6) 162.1 4_465
N43 H43A O38 0.91 2.35 2.879(5) 116.9 4_465
N43 H43C O18 0.91 2.08 2.878(6) 146.4 4_465
N44 H44A N35 0.915(14) 2.46(4) 3.199(5) 138(4) .
N44 H44A O37 0.915(14) 2.16(2) 3.055(6) 165(5) .
N44 H44B N26 0.914(14) 2.22(2) 3.107(6) 164(5) .
N45 H45A O2 0.91 2.12 2.929(5) 148.4 4_455
N45 H45A O21 0.91 2.35 2.803(5) 110.2 3_554
N45 H45B O47 0.91 2.15 2.947(6) 145.6 3_554
N46 H46A O1 0.909(14) 2.11(3) 2.961(5) 156(5) 4_455
N46 H46A N12 0.909(14) 2.63(4) 3.235(6) 125(4) 1_455
N46 H46B N9 0.910(14) 2.083(17) 2.986(6) 172(5) 1_455
O47 H47B N23 0.822(14) 2.25(2) 3.035(6) 160(6) .
O47 H47A N4 0.823(14) 2.225(17) 3.039(6) 171(6) 3_655

loop_
_geom_torsion_atom_site_label_1
_geom_torsion_atom_site_label_2
_geom_torsion_atom_site_label_3
_geom_torsion_atom_site_label_4
_geom_torsion
O1 N3 N4 C5 -2.9(6)
O2 N3 N4 C5 177.0(3)
N3 N4 C5 N6 1.4(7)
N3 N4 C5 N9 -177.4(3)
N9 C5 N6 N7 0.1(5)
N4 C5 N6 N7 -178.8(4)
C5 N6 N7 C8 0.2(4)
N6 N7 C8 N9 -0.4(4)
N6 N7 C8 C10 176.4(4)
N6 C5 N9 C8 -0.3(4)
N4 C5 N9 C8 178.7(4)
N7 C8 N9 C5 0.5(5)
C10 C8 N9 C5 -176.3(4)
N7 C8 C10 N11 101.5(5)
N9 C8 C10 N11 -81.9(5)
C8 C10 N11 N12 91.3(5)
C8 C10 N11 C15 -93.5(6)
C15 N11 N12 N13 0.5(5)
C10 N11 N12 N13 176.6(4)
N11 N12 N13 N14 -0.2(5)
N12 N13 N14 C15 -0.2(5)
N13 N14 C15 N11 0.5(5)
N13 N14 C15 N16 177.2(5)
N12 N11 C15 N14 -0.7(5)
C10 N11 C15 N14 -176.3(4)
N12 N11 C15 N16 -178.1(4)
C10 N11 C15 N16 6.2(6)
N14 C15 N16 N17 2.0(8)
N11 C15 N16 N17 178.4(4)
C15 N16 N17 O19 1.2(7)
C15 N16 N17 O18 179.6(4)
O20 N22 N23 C24 3.0(6)
O21 N22 N23 C24 -176.8(3)
N22 N23 C24 N28 177.1(3)
N22 N23 C24 N25 -2.1(6)
N28 C24 N25 N26 -0.4(5)
N23 C24 N25 N26 178.8(4)
C24 N25 N26 C27 0.2(4)
N25 N26 C27 N28 0.0(5)
N25 N26 C27 C29 -177.1(4)
N25 C24 N28 C27 0.3(4)
N23 C24 N28 C27 -179.0(4)
N26 C27 N28 C24 -0.2(5)
C29 C27 N28 C24 176.9(4)
N26 C27 C29 N30 -101.6(5)
N28 C27 C29 N30 81.5(5)
C27 C29 N30 C34 93.9(5)
C27 C29 N30 N31 -88.7(5)
C34 N30 N31 N32 0.8(4)
C29 N30 N31 N32 -177.1(4)
N30 N31 N32 N33 -0.5(5)
N31 N32 N33 C34 -0.1(5)
N32 N33 C34 N30 0.6(5)
N32 N33 C34 N35 -177.5(5)
N31 N30 C34 N33 -0.9(5)
C29 N30 C34 N33 176.8(4)
N31 N30 C34 N35 177.6(4)
C29 N30 C34 N35 -4.7(6)
N33 C34 N35 N36 -0.8(7)
N30 C34 N35 N36 -178.8(4)
C34 N35 N36 O38 -1.2(6)
C34 N35 N36 O37 178.2(4)
